data_1522520
loop_
_publ_author_name
'Miller, G.J.'
'Nesper, R.'

_publ_section_title
;
 Ca8-x Lix Al3: defects and substitution in the Fe3 Al structure type
;
_journal_name_full 'Journal of Alloys Compd.'
_journal_page_first 221
_journal_page_last 234
_journal_volume 185
_journal_year 1992
_chemical_formula_sum 'Al3 Ca7.84 Li0.16'
_space_group_IT_number 2
_symmetry_space_group_name_Hall '-P 1'
_symmetry_space_group_name_H-M 'P -1'
_cell_angle_alpha 99.17
_cell_angle_beta 101.08
_cell_angle_gamma 119.5
_cell_formula_units_Z 2
_cell_length_a 9.47
_cell_length_b 9.902
_cell_length_c 9.646
_cell_volume 737.632
_citation_journal_id_ASTM JALCEU
_cod_data_source_file Miller_JALCEU_1992_867.cif
_cod_data_source_block Al3Ca7.84Li0.16
_cod_database_code 1522520

loop_
_symmetry_equiv_pos_as_xyz
x,y,z
-x,-y,-z

loop_
_atom_site_label
_atom_site_type_symbol
_atom_site_fract_x
_atom_site_fract_y
_atom_site_fract_z
_atom_site_occupancy
_atom_site_U_iso_or_equiv
Al4 Al 0.32348 0.15872 0.97259 1 0.0
Ca5 Ca 0.04373 0.93931 0.33076 1 0.0
Ca1 Ca 0.47062 0.30106 0.35035 1 0.0
Li8 Li 0.45202 0.28515 0.69999 0.06 0.0
Al3 Al 0.82818 0.6638 0.4999 1 0.0
Ca6 Ca 0.29947 0.49994 0.89163 1 0.0
Ca8 Ca 0.45202 0.28515 0.69999 0.94 0.0
Ca4 Ca 0.66387 0.12081 0.89032 1 0.0
Ca3 Ca 0.12117 0.59784 0.35219 1 0.0
Ca2 Ca 0.92161 0.77161 0.89231 1 0.0
Ca7 Ca 0.22446 0.84636 0.69921 0.9 0.0
Li7 Li 0.22446 0.84636 0.69921 0.1 0.0
Al2 Al 0.5 0 0.5 1 0.0
Al1 Al 0 0.5 0 1 0.0
